data_7056009
loop_
_publ_author_name
'Cindri\'c, Marina'
'Bjelopetrovi\'c, Alen'
'Pavlovi\'c, Gordana'
'Damjanovi\'c, Vladimir'
'Lovri\'c, Jasna'
'Matkovi\'c-\<Calogovi\'c, Dubravka'
'Vrdoljak, Vi\<snja'

_publ_section_title
;
 Copper(ii) complexes with benzhydrazone-related ligands: synthesis,
 structural studies and cytotoxicity assay
;
_journal_issue 6
_journal_name_full 'New J. Chem.'
_journal_page_first 2425
_journal_paper_doi 10.1039/C6NJ03827A
_journal_volume 41
_journal_year 2017
_chemical_formula_moiety 'C40 H32 Cu2 N6 O6'
_chemical_formula_sum 'C40 H32 Cu2 N6 O6'
_chemical_formula_weight 819.79
_space_group_crystal_system monoclinic
_space_group_IT_number 15
_space_group_name_Hall '-I 2ya'
_space_group_name_H-M_alt 'I 1 2/a 1'
_symmetry_space_group_name_Hall '-I 2ya'
_symmetry_space_group_name_H-M 'I 1 2/a 1'
_atom_sites_solution_hydrogens geom
_audit_creation_method SHELXL-2014/7
_audit_update_record
;
2016-12-05 deposited with the CCDC.
2017-02-10 downloaded from the CCDC.
;
_cell_angle_alpha 90
_cell_angle_beta 93.3660(16)
_cell_angle_gamma 90
_cell_formula_units_Z 4
_cell_length_a 16.5056(3)
_cell_length_b 8.50240(19)
_cell_length_c 24.0812(5)
_cell_measurement_reflns_used 4638
_cell_measurement_temperature 296(2)
_cell_measurement_theta_max 30.3560
_cell_measurement_theta_min 4.2720
_cell_volume 3373.66(12)
_computing_cell_refinement
;
CrysAlisPro, Agilent Technologies,
Version 1.171.37.35 
;
_computing_data_collection
;
CrysAlisPro, Agilent Technologies,
Version 1.171.37.35 
;
_computing_data_reduction
;
CrysAlisPro, Agilent Technologies,
Version 1.171.37.35 
;
_computing_molecular_graphics 'MERCURY 3.8. (CCDC, 2016)'
_computing_publication_material 'SHELXL-2014 (Sheldrick, 2014)'
_computing_structure_refinement 'SHELXL-2014/7 (Sheldrick, 2014)'
_computing_structure_solution 'SHELXT-2014/7 (Sheldrick, 2014)'
_diffrn_ambient_temperature 296(2)
_diffrn_measured_fraction_theta_full 0.996
_diffrn_measured_fraction_theta_max 0.997
_diffrn_measurement_device_type 'Xcalibur, Sapphire3'
_diffrn_measurement_method '\w scans'
_diffrn_radiation_type MoK\a
_diffrn_radiation_wavelength 0.71073
_diffrn_reflns_av_R_equivalents 0.0416
_diffrn_reflns_av_unetI/netI 0.0387
_diffrn_reflns_Laue_measured_fraction_full 0.996
_diffrn_reflns_Laue_measured_fraction_max 0.997
_diffrn_reflns_limit_h_max 23
_diffrn_reflns_limit_h_min -23
_diffrn_reflns_limit_k_max 11
_diffrn_reflns_limit_k_min -11
_diffrn_reflns_limit_l_max 33
_diffrn_reflns_limit_l_min -33
_diffrn_reflns_number 20138
_diffrn_reflns_point_group_measured_fraction_full 0.996
_diffrn_reflns_point_group_measured_fraction_max 0.997
_diffrn_reflns_theta_full 25.242
_diffrn_reflns_theta_max 29.993
_diffrn_reflns_theta_min 4.194
_diffrn_source 'Enhance (Mo) X-ray Source'
_exptl_absorpt_coefficient_mu 1.322
_exptl_absorpt_correction_T_max 1.00000
_exptl_absorpt_correction_T_min 0.97733
_exptl_absorpt_correction_type multi-scan
_exptl_absorpt_process_details
;
CrysAlisPro, Agilent Technologies,
Version 1.171.37.35 (release 13-08-2014 CrysAlis171 .NET)
(compiled Aug 13 2014,18:06:01)
Empirical absorption correction using spherical harmonics,
 implemented in SCALE3 ABSPACK scaling algorithm.
;
_exptl_crystal_colour 'dark green'
_exptl_crystal_density_diffrn 1.614
_exptl_crystal_description prism
_exptl_crystal_F_000 1680
_exptl_crystal_size_max 0.26
_exptl_crystal_size_mid 0.24
_exptl_crystal_size_min 0.15
_refine_diff_density_max 0.330
_refine_diff_density_min -0.253
_refine_diff_density_rms 0.063
_refine_ls_extinction_method none
_refine_ls_goodness_of_fit_ref 1.013
_refine_ls_hydrogen_treatment constr
_refine_ls_matrix_type full
_refine_ls_number_parameters 245
_refine_ls_number_reflns 4894
_refine_ls_number_restraints 0
_refine_ls_restrained_S_all 1.013
_refine_ls_R_factor_all 0.0611
_refine_ls_R_factor_gt 0.0405
_refine_ls_shift/su_max 0.001
_refine_ls_shift/su_mean 0.000
_refine_ls_structure_factor_coef Fsqd
_refine_ls_weighting_details 'w=1/[\s^2^(Fo^2^)+(0.0455P)^2^+1.7021P] where P=(Fo^2^+2Fc^2^)/3'
_refine_ls_weighting_scheme calc
_refine_ls_wR_factor_gt 0.0903
_refine_ls_wR_factor_ref 0.0991
_reflns_Friedel_coverage 0.000
_reflns_number_gt 3769
_reflns_number_total 4894
_reflns_threshold_expression 'I > 2\s(I)'
_cod_data_source_file c6nj03827a2.cif
_cod_data_source_block 2bpy
_cod_depositor_comments 'Adding full bibliography for 7056006--7056012.cif.'
_cod_database_code 7056009
_shelx_shelxl_version_number 2014/7
_shelx_space_group_comment
;
The symmetry employed for this shelxl refinement is uniquely defined
by the following loop, which should always be used as a source of
symmetry information in preference to the above space-group names.
They are only intended as comments.
;

loop_
_space_group_symop_operation_xyz
'x, y, z'
'-x+1/2, y, -z'
'x+1/2, y+1/2, z+1/2'
'-x+1, y+1/2, -z+1/2'
'-x, -y, -z'
'x-1/2, -y, z'
'-x+1/2, -y+1/2, -z+1/2'
'x, -y+1/2, z+1/2'

loop_
_atom_site_label
_atom_site_type_symbol
_atom_site_fract_x
_atom_site_fract_y
_atom_site_fract_z
_atom_site_U_iso_or_equiv
_atom_site_adp_type
_atom_site_occupancy
_atom_site_site_symmetry_order
_atom_site_calc_flag
_atom_site_refinement_flags_posn
_atom_site_refinement_flags_adp
Cu1 Cu 0.23955(2) 0.36470(3) 0.66575(2) 0.03093(9) Uani 1 1 d . .
N1 N 0.32446(10) 0.35410(19) 0.72381(7) 0.0286(3) Uani 1 1 d . .
N2 N 0.31021(10) 0.4418(2) 0.77131(7) 0.0330(4) Uani 1 1 d . .
N3 N 0.14836(10) 0.4010(2) 0.60733(7) 0.0327(4) Uani 1 1 d . .
O1 O 0.19194(9) 0.49863(18) 0.71882(6) 0.0348(3) Uani 1 1 d . .
O2 O 0.29521(8) 0.23934(18) 0.61647(6) 0.0364(3) Uani 1 1 d . .
O3 O 0.33848(9) 0.05047(19) 0.54000(6) 0.0367(3) Uani 1 1 d . .
C1 C 0.24009(12) 0.5153(2) 0.76292(8) 0.0292(4) Uani 1 1 d . .
C2 C 0.21484(12) 0.6277(2) 0.80580(8) 0.0304(4) Uani 1 1 d . .
C3 C 0.14177(14) 0.7073(3) 0.79712(10) 0.0385(5) Uani 1 1 d . .
H3 H 0.1088 0.6869 0.7653 0.046 Uiso 1 1 calc R U
C4 C 0.11759(15) 0.8166(3) 0.83520(11) 0.0452(6) Uani 1 1 d . .
H4 H 0.0685 0.8693 0.8289 0.054 Uiso 1 1 calc R U
C5 C 0.16585(16) 0.8477(3) 0.88243(11) 0.0453(6) Uani 1 1 d . .
H5 H 0.1496 0.9214 0.9081 0.054 Uiso 1 1 calc R U
C6 C 0.23840(15) 0.7689(3) 0.89154(10) 0.0432(5) Uani 1 1 d . .
H6 H 0.2711 0.7898 0.9235 0.052 Uiso 1 1 calc R U
C7 C 0.26303(14) 0.6595(3) 0.85387(10) 0.0375(5) Uani 1 1 d . .
H7 H 0.3120 0.6067 0.8606 0.045 Uiso 1 1 calc R U
C8 C 0.39267(12) 0.2802(2) 0.72214(9) 0.0318(4) Uani 1 1 d . .
H8 H 0.4293 0.2883 0.7528 0.038 Uiso 1 1 calc R U
C9 C 0.41553(12) 0.1865(2) 0.67613(9) 0.0300(4) Uani 1 1 d . .
C10 C 0.36498(12) 0.1682(2) 0.62694(8) 0.0289(4) Uani 1 1 d . .
C11 C 0.39168(12) 0.0636(2) 0.58568(8) 0.0303(4) Uani 1 1 d . .
C12 C 0.46425(13) -0.0157(3) 0.59282(9) 0.0368(5) Uani 1 1 d . .
H12 H 0.4801 -0.0844 0.5654 0.044 Uiso 1 1 calc R U
C13 C 0.51431(13) 0.0066(3) 0.64114(10) 0.0396(5) Uani 1 1 d . .
H13 H 0.5637 -0.0458 0.6455 0.048 Uiso 1 1 calc R U
C14 C 0.49054(12) 0.1052(3) 0.68170(10) 0.0364(5) Uani 1 1 d . .
H14 H 0.5242 0.1195 0.7137 0.044 Uiso 1 1 calc R U
C15 C 0.35882(16) -0.0552(3) 0.49752(10) 0.0483(6) Uani 1 1 d . .
H15A H 0.4102 -0.0259 0.4839 0.072 Uiso 1 1 calc R U
H15B H 0.3178 -0.0513 0.4676 0.072 Uiso 1 1 calc R U
H15C H 0.3622 -0.1601 0.5123 0.072 Uiso 1 1 calc R U
C16 C 0.14951(15) 0.3376(3) 0.55691(10) 0.0431(6) Uani 1 1 d . .
H16 H 0.1903 0.2659 0.5500 0.052 Uiso 1 1 calc R U
C17 C 0.09283(15) 0.3735(3) 0.51452(10) 0.0461(6) Uani 1 1 d . .
H17 H 0.0962 0.3256 0.4800 0.055 Uiso 1 1 calc R U
C18 C 0.03097(12) 0.4796(2) 0.52248(8) 0.0303(4) Uani 1 1 d . .
C19 C 0.03075(13) 0.5456(3) 0.57533(9) 0.0421(6) Uani 1 1 d . .
H19 H -0.0091 0.6180 0.5834 0.051 Uiso 1 1 calc R U
C20 C 0.08897(13) 0.5045(3) 0.61562(9) 0.0427(6) Uani 1 1 d . .
H20 H 0.0872 0.5508 0.6505 0.051 Uiso 1 1 calc R U

loop_
_atom_site_aniso_label
_atom_site_aniso_U_11
_atom_site_aniso_U_22
_atom_site_aniso_U_33
_atom_site_aniso_U_23
_atom_site_aniso_U_13
_atom_site_aniso_U_12
Cu1 0.03041(14) 0.03822(15) 0.02306(14) -0.00012(11) -0.00780(9) 0.00281(10)
N1 0.0314(8) 0.0317(9) 0.0221(8) 0.0011(7) -0.0049(6) -0.0022(7)
N2 0.0358(9) 0.0377(10) 0.0247(9) -0.0032(7) -0.0056(7) 0.0004(7)
N3 0.0309(9) 0.0399(10) 0.0263(9) -0.0010(7) -0.0078(7) 0.0029(7)
O1 0.0347(7) 0.0429(8) 0.0256(7) 0.0007(6) -0.0079(6) 0.0037(6)
O2 0.0358(8) 0.0452(9) 0.0270(8) -0.0024(7) -0.0090(6) 0.0087(7)
O3 0.0365(8) 0.0470(9) 0.0260(8) -0.0051(7) -0.0028(6) -0.0001(7)
C1 0.0333(10) 0.0302(10) 0.0235(10) 0.0042(8) -0.0033(7) -0.0048(8)
C2 0.0375(11) 0.0296(10) 0.0243(10) 0.0048(8) 0.0020(8) -0.0039(8)
C3 0.0416(12) 0.0396(12) 0.0334(12) 0.0029(10) -0.0038(9) 0.0013(10)
C4 0.0478(14) 0.0408(13) 0.0475(15) 0.0042(11) 0.0067(11) 0.0065(10)
C5 0.0636(16) 0.0346(12) 0.0385(13) -0.0023(10) 0.0113(11) -0.0028(11)
C6 0.0580(15) 0.0404(13) 0.0305(12) -0.0025(10) -0.0035(10) -0.0065(11)
C7 0.0399(12) 0.0403(12) 0.0315(11) 0.0016(9) -0.0043(8) -0.0007(9)
C8 0.0315(10) 0.0347(11) 0.0280(11) 0.0012(8) -0.0099(8) -0.0037(8)
C9 0.0266(9) 0.0334(10) 0.0293(11) 0.0035(8) -0.0031(7) -0.0047(8)
C10 0.0274(9) 0.0327(10) 0.0262(10) 0.0054(8) -0.0021(7) -0.0032(8)
C11 0.0297(10) 0.0348(11) 0.0261(10) 0.0044(8) -0.0002(7) -0.0069(8)
C12 0.0323(11) 0.0410(12) 0.0375(12) -0.0017(10) 0.0060(9) -0.0021(9)
C13 0.0271(10) 0.0455(13) 0.0458(13) 0.0012(11) -0.0015(9) 0.0024(9)
C14 0.0269(10) 0.0438(12) 0.0372(12) 0.0033(10) -0.0088(8) -0.0033(9)
C15 0.0492(14) 0.0632(17) 0.0326(13) -0.0111(12) 0.0032(10) -0.0025(12)
C16 0.0469(13) 0.0444(13) 0.0359(13) -0.0110(10) -0.0153(10) 0.0198(10)
C17 0.0546(14) 0.0500(14) 0.0312(12) -0.0143(11) -0.0187(10) 0.0227(11)
C18 0.0306(10) 0.0345(11) 0.0247(10) -0.0026(8) -0.0074(7) 0.0028(8)
C19 0.0351(11) 0.0599(15) 0.0304(12) -0.0101(11) -0.0067(9) 0.0176(10)
C20 0.0364(11) 0.0650(16) 0.0257(11) -0.0085(11) -0.0063(8) 0.0125(11)

loop_
_atom_type_symbol
_atom_type_description
_atom_type_scat_dispersion_real
_atom_type_scat_dispersion_imag
_atom_type_scat_source
C C 0.0033 0.0016 'International Tables Vol C Tables 4.2.6.8 and 6.1.1.4'
H H 0.0000 0.0000 'International Tables Vol C Tables 4.2.6.8 and 6.1.1.4'
Cu Cu 0.3201 1.2651 'International Tables Vol C Tables 4.2.6.8 and 6.1.1.4'
N N 0.0061 0.0033 'International Tables Vol C Tables 4.2.6.8 and 6.1.1.4'
O O 0.0106 0.0060 'International Tables Vol C Tables 4.2.6.8 and 6.1.1.4'

loop_
_geom_angle_atom_site_label_1
_geom_angle_atom_site_label_2
_geom_angle_atom_site_label_3
_geom_angle
_geom_angle_site_symmetry_3
O2 Cu1 O1 174.91(6) .
O2 Cu1 N1 94.03(7) .
O1 Cu1 N1 81.53(7) .
O2 Cu1 N3 91.08(7) .
O1 Cu1 N3 93.19(7) .
N1 Cu1 N3 173.59(7) .
C8 N1 N2 118.29(16) .
C8 N1 Cu1 126.84(14) .
N2 N1 Cu1 114.83(12) .
C1 N2 N1 108.39(16) .
C16 N3 C20 116.88(18) .
C16 N3 Cu1 121.54(14) .
C20 N3 Cu1 121.15(15) .
C1 O1 Cu1 110.86(13) .
C10 O2 Cu1 126.69(13) .
C11 O3 C15 117.61(17) .
O1 C1 N2 124.28(19) .
O1 C1 C2 117.18(18) .
N2 C1 C2 118.53(18) .
C3 C2 C7 118.7(2) .
C3 C2 C1 119.08(19) .
C7 C2 C1 122.24(19) .
C4 C3 C2 120.7(2) .
C4 C3 H3 119.6 .
C2 C3 H3 119.6 .
C5 C4 C3 120.2(2) .
C5 C4 H4 119.9 .
C3 C4 H4 119.9 .
C4 C5 C6 119.6(2) .
C4 C5 H5 120.2 .
C6 C5 H5 120.2 .
C7 C6 C5 120.7(2) .
C7 C6 H6 119.6 .
C5 C6 H6 119.6 .
C6 C7 C2 120.2(2) .
C6 C7 H7 119.9 .
C2 C7 H7 119.9 .
N1 C8 C9 124.32(18) .
N1 C8 H8 117.8 .
C9 C8 H8 117.8 .
C10 C9 C14 119.6(2) .
C10 C9 C8 122.58(18) .
C14 C9 C8 117.78(18) .
O2 C10 C9 125.27(19) .
O2 C10 C11 117.28(18) .
C9 C10 C11 117.46(18) .
O3 C11 C12 124.9(2) .
O3 C11 C10 113.66(17) .
C12 C11 C10 121.47(19) .
C11 C12 C13 120.3(2) .
C11 C12 H12 119.9 .
C13 C12 H12 119.9 .
C14 C13 C12 119.9(2) .
C14 C13 H13 120.0 .
C12 C13 H13 120.0 .
C13 C14 C9 121.3(2) .
C13 C14 H14 119.4 .
C9 C14 H14 119.4 .
O3 C15 H15A 109.5 .
O3 C15 H15B 109.5 .
H15A C15 H15B 109.5 .
O3 C15 H15C 109.5 .
H15A C15 H15C 109.5 .
H15B C15 H15C 109.5 .
N3 C16 C17 122.8(2) .
N3 C16 H16 118.6 .
C17 C16 H16 118.6 .
C16 C17 C18 121.1(2) .
C16 C17 H17 119.5 .
C18 C17 H17 119.5 .
C17 C18 C19 115.55(19) .
C17 C18 C18 122.2(2) 5_566
C19 C18 C18 122.2(2) 5_566
C20 C19 C18 120.4(2) .
C20 C19 H19 119.8 .
C18 C19 H19 119.8 .
N3 C20 C19 123.4(2) .
N3 C20 H20 118.3 .
C19 C20 H20 118.3 .

loop_
_geom_bond_atom_site_label_1
_geom_bond_atom_site_label_2
_geom_bond_distance
_geom_bond_site_symmetry_2
Cu1 O2 1.8752(15) .
Cu1 O1 1.9144(15) .
Cu1 N1 1.9227(16) .
Cu1 N3 2.0228(17) .
N1 C8 1.292(3) .
N1 N2 1.397(2) .
N2 C1 1.320(3) .
N3 C16 1.330(3) .
N3 C20 1.341(3) .
O1 C1 1.296(2) .
O2 C10 1.312(2) .
O3 C11 1.371(2) .
O3 C15 1.417(3) .
C1 C2 1.484(3) .
C2 C3 1.388(3) .
C2 C7 1.392(3) .
C3 C4 1.381(3) .
C3 H3 0.9300 .
C4 C5 1.375(4) .
C4 H4 0.9300 .
C5 C6 1.379(4) .
C5 H5 0.9300 .
C6 C7 1.377(3) .
C6 H6 0.9300 .
C7 H7 0.9300 .
C8 C9 1.433(3) .
C8 H8 0.9300 .
C9 C10 1.417(3) .
C9 C14 1.417(3) .
C10 C11 1.423(3) .
C11 C12 1.376(3) .
C12 C13 1.400(3) .
C12 H12 0.9300 .
C13 C14 1.362(3) .
C13 H13 0.9300 .
C14 H14 0.9300 .
C15 H15A 0.9600 .
C15 H15B 0.9600 .
C15 H15C 0.9600 .
C16 C17 1.378(3) .
C16 H16 0.9300 .
C17 C18 1.384(3) .
C17 H17 0.9300 .
C18 C19 1.391(3) .
C18 C18 1.486(4) 5_566
C19 C20 1.370(3) .
C19 H19 0.9300 .
C20 H20 0.9300 .

loop_
_geom_torsion_atom_site_label_1
_geom_torsion_atom_site_label_2
_geom_torsion_atom_site_label_3
_geom_torsion_atom_site_label_4
_geom_torsion
_geom_torsion_site_symmetry_1
_geom_torsion_site_symmetry_4
C8 N1 N2 C1 175.94(18) . .
Cu1 N1 N2 C1 -1.7(2) . .
N1 Cu1 O2 C10 4.51(17) . .
N3 Cu1 O2 C10 -179.36(17) . .
Cu1 O1 C1 N2 -3.9(3) . .
Cu1 O1 C1 C2 174.58(13) . .
N1 N2 C1 O1 3.7(3) . .
N1 N2 C1 C2 -174.73(16) . .
O1 C1 C2 C3 0.6(3) . .
N2 C1 C2 C3 179.14(19) . .
O1 C1 C2 C7 -177.61(19) . .
N2 C1 C2 C7 1.0(3) . .
C7 C2 C3 C4 0.4(3) . .
C1 C2 C3 C4 -177.8(2) . .
C2 C3 C4 C5 -0.1(4) . .
C3 C4 C5 C6 -0.1(4) . .
C4 C5 C6 C7 0.0(4) . .
C5 C6 C7 C2 0.3(4) . .
C3 C2 C7 C6 -0.5(3) . .
C1 C2 C7 C6 177.7(2) . .
N2 N1 C8 C9 -179.75(18) . .
Cu1 N1 C8 C9 -2.5(3) . .
N1 C8 C9 C10 1.1(3) . .
N1 C8 C9 C14 -176.5(2) . .
Cu1 O2 C10 C9 -6.9(3) . .
Cu1 O2 C10 C11 172.67(14) . .
C14 C9 C10 O2 -178.60(19) . .
C8 C9 C10 O2 3.8(3) . .
C14 C9 C10 C11 1.8(3) . .
C8 C9 C10 C11 -175.72(18) . .
C15 O3 C11 C12 1.5(3) . .
C15 O3 C11 C10 -177.98(18) . .
O2 C10 C11 O3 -0.9(3) . .
C9 C10 C11 O3 178.74(17) . .
O2 C10 C11 C12 179.68(19) . .
C9 C10 C11 C12 -0.7(3) . .
O3 C11 C12 C13 179.86(19) . .
C10 C11 C12 C13 -0.7(3) . .
C11 C12 C13 C14 1.1(3) . .
C12 C13 C14 C9 0.1(3) . .
C10 C9 C14 C13 -1.6(3) . .
C8 C9 C14 C13 176.1(2) . .
C20 N3 C16 C17 -0.4(4) . .
Cu1 N3 C16 C17 -172.9(2) . .
N3 C16 C17 C18 0.2(4) . .
C16 C17 C18 C19 0.1(4) . .
C16 C17 C18 C18 -180.0(3) . 5_566
C17 C18 C19 C20 -0.2(4) . .
C18 C18 C19 C20 179.9(3) 5_566 .
C16 N3 C20 C19 0.4(4) . .
Cu1 N3 C20 C19 172.9(2) . .
C18 C19 C20 N3 -0.1(4) . .
